data_7157986
loop_
_publ_author_name
'Gupta, Prince Kumar'
'Yadav, Arvind Kumar'
'Sharma, Anup Kumar'
'Singh, Krishna Nand'

_publ_section_title
;
 Iodine-catalyzed thioallylation of indoles using Bunte salts prepared
 from Baylis-Hillman bromides.
;
_journal_issue 15
_journal_name_full 'Organic &amp; biomolecular chemistry'
_journal_page_first 3484
_journal_page_last 3488
_journal_paper_doi 10.1039/d1ob00377a
_journal_volume 19
_journal_year 2021
_chemical_formula_moiety 'C24 H17 Cl N2 S'
_chemical_formula_sum 'C24 H17 Cl N2 S'
_chemical_formula_weight 400.91
_space_group_crystal_system monoclinic
_space_group_IT_number 14
_space_group_name_Hall '-P 2ybc'
_space_group_name_H-M_alt 'P 1 21/c 1'
_atom_sites_solution_hydrogens geom
_audit_creation_method SHELXL-2018/3
_audit_update_record
;
2021-01-15 deposited with the CCDC.	2021-03-19 downloaded from the CCDC.
;
_cell_angle_alpha 90
_cell_angle_beta 97.9210(10)
_cell_angle_gamma 90
_cell_formula_units_Z 4
_cell_length_a 9.2203(3)
_cell_length_b 15.9604(5)
_cell_length_c 13.5514(4)
_cell_measurement_reflns_used 3370
_cell_measurement_temperature 273(2)
_cell_measurement_theta_max 26.731
_cell_measurement_theta_min 2.552
_cell_volume 1975.19(11)
_computing_structure_refinement 'SHELXL-2018/3 (Sheldrick, 2018)'
_computing_structure_solution 'SHELXT 2014/5 (Sheldrick, 2014)'
_diffrn_ambient_temperature 273(2)
_diffrn_measured_fraction_theta_full 0.998
_diffrn_measured_fraction_theta_max 0.999
_diffrn_measurement_device_type Goniometer
_diffrn_radiation_type MoK\a
_diffrn_radiation_wavelength 0.71073
_diffrn_reflns_av_R_equivalents 0.0566
_diffrn_reflns_av_unetI/netI 0.0539
_diffrn_reflns_Laue_measured_fraction_full 0.998
_diffrn_reflns_Laue_measured_fraction_max 0.999
_diffrn_reflns_limit_h_max 11
_diffrn_reflns_limit_h_min -11
_diffrn_reflns_limit_k_max 20
_diffrn_reflns_limit_k_min -18
_diffrn_reflns_limit_l_max 17
_diffrn_reflns_limit_l_min -15
_diffrn_reflns_number 18278
_diffrn_reflns_point_group_measured_fraction_full 0.998
_diffrn_reflns_point_group_measured_fraction_max 0.999
_diffrn_reflns_theta_full 25.242
_diffrn_reflns_theta_max 26.731
_diffrn_reflns_theta_min 2.552
_exptl_absorpt_coefficient_mu 0.311
_exptl_crystal_colour White
_exptl_crystal_density_diffrn 1.348
_exptl_crystal_description Block
_exptl_crystal_F_000 832
_refine_diff_density_max 0.340
_refine_diff_density_min -0.272
_refine_diff_density_rms 0.066
_refine_ls_extinction_method none
_refine_ls_goodness_of_fit_ref 1.090
_refine_ls_hydrogen_treatment constr
_refine_ls_matrix_type full
_refine_ls_number_parameters 253
_refine_ls_number_reflns 4184
_refine_ls_number_restraints 0
_refine_ls_restrained_S_all 1.090
_refine_ls_R_factor_all 0.0730
_refine_ls_R_factor_gt 0.0511
_refine_ls_shift/su_max 0.001
_refine_ls_shift/su_mean 0.000
_refine_ls_structure_factor_coef Fsqd
_refine_ls_weighting_details 'w=1/[\s^2^(Fo^2^)+2.7515P] where P=(Fo^2^+2Fc^2^)/3'
_refine_ls_weighting_scheme calc
_refine_ls_wR_factor_gt 0.0861
_refine_ls_wR_factor_ref 0.0953
_reflns_Friedel_coverage 0.000
_reflns_number_gt 3307
_reflns_number_total 4184
_reflns_threshold_expression 'I > 2\s(I)'
_cod_data_source_file d1ob00377a2.cif
_cod_data_source_block shelx
_cod_depositor_comments 'Adding full bibliography for 7157986.cif.'
_cod_original_sg_symbol_H-M 'P 21/c'
_cod_database_code 7157986
_shelx_shelxl_version_number 2018/3
_shelx_space_group_comment
;
The symmetry employed for this shelxl refinement is uniquely defined
by the following loop, which should always be used as a source of
symmetry information in preference to the above space-group names.
They are only intended as comments.
;

loop_
_space_group_symop_operation_xyz
'x, y, z'
'-x, y+1/2, -z+1/2'
'-x, -y, -z'
'x, -y-1/2, z-1/2'

loop_
_atom_site_label
_atom_site_type_symbol
_atom_site_fract_x
_atom_site_fract_y
_atom_site_fract_z
_atom_site_U_iso_or_equiv
_atom_site_adp_type
_atom_site_occupancy
_atom_site_site_symmetry_order
_atom_site_calc_flag
_atom_site_refinement_flags_posn
_atom_site_refinement_flags_adp
_atom_site_refinement_flags_occupancy
_atom_site_disorder_assembly
_atom_site_disorder_group
S1 S 1.58839(6) 0.39669(4) -0.30279(4) 0.01643(14) Uani 1 1 d . . . . .
Cl1 Cl 2.52474(7) 0.36343(4) 0.05102(5) 0.02564(16) Uani 1 1 d . . . . .
N1 N 1.8130(2) 0.18836(12) -0.24505(14) 0.0201(4) Uani 1 1 d . . . . .
H1 H 1.887969 0.156735 -0.247345 0.024 Uiso 1 1 calc R U . . .
C13 C 1.4641(3) 0.23148(16) -0.17052(18) 0.0229(6) Uani 1 1 d . . . . .
H13 H 1.399073 0.276311 -0.176308 0.028 Uiso 1 1 calc R U . . .
C1 C 2.3405(3) 0.38085(15) 0.00725(17) 0.0182(5) Uani 1 1 d . . . . .
C19 C 1.9087(3) 0.30701(14) -0.33671(17) 0.0171(5) Uani 1 1 d . . . . .
N2 N 1.9310(2) 0.56794(14) -0.27648(16) 0.0260(5) Uani 1 1 d . . . . .
C10 C 1.6490(3) 0.45748(15) -0.18950(17) 0.0175(5) Uani 1 1 d . . . . .
H10A H 1.609115 0.513699 -0.197546 0.021 Uiso 1 1 calc R U . . .
H10B H 1.610746 0.431741 -0.133584 0.021 Uiso 1 1 calc R U . . .
C12 C 1.5952(3) 0.23599(14) -0.21166(17) 0.0176(5) Uani 1 1 d . . . . .
C18 C 1.7950(3) 0.26763(14) -0.28559(17) 0.0168(5) Uani 1 1 d . . . . .
C7 C 1.8876(3) 0.41474(14) -0.09650(17) 0.0172(5) Uani 1 1 d . . . . .
H7 H 1.829502 0.380825 -0.062196 0.021 Uiso 1 1 calc R U . . .
C8 C 1.8120(3) 0.46254(14) -0.16710(17) 0.0154(5) Uani 1 1 d . . . . .
C9 C 1.8807(3) 0.52015(15) -0.22827(18) 0.0182(5) Uani 1 1 d . . . . .
C4 C 2.0453(3) 0.40625(14) -0.06359(17) 0.0158(5) Uani 1 1 d . . . . .
C24 C 1.8703(3) 0.34524(15) -0.42924(18) 0.0211(5) Uani 1 1 d . . . . .
H24 H 1.773437 0.344433 -0.459439 0.025 Uiso 1 1 calc R U . . .
C3 C 2.1548(3) 0.44871(15) -0.10534(18) 0.0204(5) Uani 1 1 d . . . . .
H3 H 2.128773 0.486380 -0.157104 0.025 Uiso 1 1 calc R U . . .
C22 C 2.1199(3) 0.38669(16) -0.43160(19) 0.0249(6) Uani 1 1 d . . . . .
H22 H 2.190188 0.413773 -0.463025 0.030 Uiso 1 1 calc R U . . .
C5 C 2.0895(3) 0.35158(15) 0.01548(18) 0.0232(6) Uani 1 1 d . . . . .
H5 H 2.018769 0.322777 0.044710 0.028 Uiso 1 1 calc R U . . .
C2 C 2.3013(3) 0.43552(15) -0.07079(18) 0.0202(5) Uani 1 1 d . . . . .
H2 H 2.373084 0.463371 -0.100035 0.024 Uiso 1 1 calc R U . . .
C23 C 1.9762(3) 0.38443(16) -0.47628(19) 0.0265(6) Uani 1 1 d . . . . .
H23 H 1.950184 0.409309 -0.538253 0.032 Uiso 1 1 calc R U . . .
C11 C 1.6618(3) 0.29854(14) -0.26719(17) 0.0160(5) Uani 1 1 d . . . . .
C15 C 1.5304(3) 0.09156(17) -0.11277(19) 0.0309(7) Uani 1 1 d . . . . .
H15 H 1.507035 0.043689 -0.079162 0.037 Uiso 1 1 calc R U . . .
C16 C 1.6594(3) 0.09380(16) -0.15266(18) 0.0265(6) Uani 1 1 d . . . . .
H16 H 1.722392 0.048015 -0.148166 0.032 Uiso 1 1 calc R U . . .
C17 C 1.6922(3) 0.16764(15) -0.20025(17) 0.0192(5) Uani 1 1 d . . . . .
C14 C 1.4332(3) 0.15940(17) -0.12129(19) 0.0292(6) Uani 1 1 d . . . . .
H14 H 1.346658 0.155802 -0.093424 0.035 Uiso 1 1 calc R U . . .
C6 C 2.2358(3) 0.33924(16) 0.05134(19) 0.0242(6) Uani 1 1 d . . . . .
H6 H 2.262942 0.303222 0.104631 0.029 Uiso 1 1 calc R U . . .
C20 C 2.0547(3) 0.30816(15) -0.29312(18) 0.0202(5) Uani 1 1 d . . . . .
H20 H 2.082211 0.281649 -0.232303 0.024 Uiso 1 1 calc R U . . .
C21 C 2.1594(3) 0.34882(16) -0.34029(19) 0.0232(6) Uani 1 1 d . . . . .
H21 H 2.256342 0.350510 -0.310267 0.028 Uiso 1 1 calc R U . . .

loop_
_atom_site_aniso_label
_atom_site_aniso_U_11
_atom_site_aniso_U_22
_atom_site_aniso_U_33
_atom_site_aniso_U_23
_atom_site_aniso_U_13
_atom_site_aniso_U_12
S1 0.0145(3) 0.0137(3) 0.0205(3) 0.0010(2) 0.0000(2) 0.0012(2)
Cl1 0.0203(3) 0.0320(4) 0.0234(3) 0.0038(3) -0.0009(2) 0.0025(3)
N1 0.0218(11) 0.0165(10) 0.0211(11) 0.0013(8) 0.0001(9) 0.0055(9)
C13 0.0235(14) 0.0247(14) 0.0205(13) -0.0042(10) 0.0026(10) -0.0068(11)
C1 0.0179(12) 0.0189(13) 0.0176(12) -0.0029(10) 0.0017(10) 0.0028(10)
C19 0.0188(12) 0.0155(12) 0.0177(12) -0.0031(9) 0.0043(10) 0.0014(9)
N2 0.0210(12) 0.0276(12) 0.0289(12) 0.0076(10) 0.0011(10) -0.0053(9)
C10 0.0176(12) 0.0166(12) 0.0191(12) -0.0015(10) 0.0054(10) -0.0006(9)
C12 0.0229(13) 0.0147(12) 0.0141(11) -0.0009(9) -0.0012(10) -0.0033(10)
C18 0.0195(12) 0.0160(12) 0.0139(11) -0.0016(9) -0.0016(10) 0.0007(9)
C7 0.0209(13) 0.0150(12) 0.0178(12) -0.0034(9) 0.0094(10) -0.0051(9)
C8 0.0197(12) 0.0128(11) 0.0148(11) -0.0038(9) 0.0060(10) -0.0036(9)
C9 0.0160(12) 0.0185(12) 0.0195(12) -0.0019(10) 0.0004(10) 0.0005(10)
C4 0.0201(12) 0.0127(11) 0.0151(11) -0.0026(9) 0.0044(9) -0.0026(9)
C24 0.0198(13) 0.0234(13) 0.0202(13) 0.0011(10) 0.0030(10) 0.0034(10)
C3 0.0226(13) 0.0207(13) 0.0186(12) 0.0051(10) 0.0051(10) 0.0025(10)
C22 0.0257(14) 0.0224(14) 0.0290(14) -0.0052(11) 0.0119(11) -0.0030(11)
C5 0.0257(14) 0.0215(13) 0.0224(13) 0.0040(10) 0.0031(11) -0.0081(11)
C2 0.0201(13) 0.0221(13) 0.0204(13) 0.0023(10) 0.0093(10) 0.0004(10)
C23 0.0321(15) 0.0273(15) 0.0212(13) 0.0025(11) 0.0075(11) 0.0028(12)
C11 0.0174(12) 0.0144(12) 0.0157(12) -0.0016(9) 0.0003(9) -0.0009(9)
C15 0.0498(19) 0.0232(15) 0.0183(13) 0.0023(11) -0.0004(13) -0.0191(13)
C16 0.0410(17) 0.0161(13) 0.0194(13) -0.0007(10) -0.0067(12) -0.0032(11)
C17 0.0252(13) 0.0174(12) 0.0137(12) -0.0023(9) -0.0024(10) -0.0037(10)
C14 0.0332(16) 0.0334(16) 0.0216(14) -0.0028(11) 0.0063(12) -0.0168(12)
C6 0.0274(14) 0.0220(13) 0.0221(13) 0.0064(10) -0.0007(11) -0.0048(11)
C20 0.0218(13) 0.0203(13) 0.0179(12) -0.0022(10) 0.0002(10) 0.0038(10)
C21 0.0165(13) 0.0249(14) 0.0283(14) -0.0102(11) 0.0028(11) 0.0004(10)

loop_
_atom_type_symbol
_atom_type_description
_atom_type_scat_dispersion_real
_atom_type_scat_dispersion_imag
_atom_type_scat_source
C C 0.0033 0.0016 'International Tables Vol C Tables 4.2.6.8 and 6.1.1.4'
H H 0.0000 0.0000 'International Tables Vol C Tables 4.2.6.8 and 6.1.1.4'
N N 0.0061 0.0033 'International Tables Vol C Tables 4.2.6.8 and 6.1.1.4'
S S 0.1246 0.1234 'International Tables Vol C Tables 4.2.6.8 and 6.1.1.4'
Cl Cl 0.1484 0.1585 'International Tables Vol C Tables 4.2.6.8 and 6.1.1.4'

loop_
_geom_angle_atom_site_label_1
_geom_angle_atom_site_label_2
_geom_angle_atom_site_label_3
_geom_angle
_geom_angle_site_symmetry_1
_geom_angle_site_symmetry_3
_geom_angle_publ_flag
C11 S1 C10 100.44(11) . . ?
C18 N1 C17 109.6(2) . . ?
C18 N1 H1 125.2 . . ?
C17 N1 H1 125.2 . . ?
C14 C13 C12 118.9(2) . . ?
C14 C13 H13 120.6 . . ?
C12 C13 H13 120.6 . . ?
C6 C1 C2 120.8(2) . . ?
C6 C1 Cl1 119.03(19) . . ?
C2 C1 Cl1 120.13(19) . . ?
C20 C19 C24 119.0(2) . . ?
C20 C19 C18 121.0(2) . . ?
C24 C19 C18 120.0(2) . . ?
C8 C10 S1 112.33(16) . . ?
C8 C10 H10A 109.1 . . ?
S1 C10 H10A 109.1 . . ?
C8 C10 H10B 109.1 . . ?
S1 C10 H10B 109.1 . . ?
H10A C10 H10B 107.9 . . ?
C13 C12 C17 119.1(2) . . ?
C13 C12 C11 134.3(2) . . ?
C17 C12 C11 106.6(2) . . ?
C11 C18 N1 108.5(2) . . ?
C11 C18 C19 129.9(2) . . ?
N1 C18 C19 121.6(2) . . ?
C8 C7 C4 131.7(2) . . ?
C8 C7 H7 114.2 . . ?
C4 C7 H7 114.2 . . ?
C7 C8 C9 123.2(2) . . ?
C7 C8 C10 121.6(2) . . ?
C9 C8 C10 115.3(2) . . ?
N2 C9 C8 177.4(3) . . ?
C5 C4 C3 117.5(2) . . ?
C5 C4 C7 117.6(2) . . ?
C3 C4 C7 124.9(2) . . ?
C23 C24 C19 120.2(2) . . ?
C23 C24 H24 119.9 . . ?
C19 C24 H24 119.9 . . ?
C2 C3 C4 121.0(2) . . ?
C2 C3 H3 119.5 . . ?
C4 C3 H3 119.5 . . ?
C23 C22 C21 120.1(2) . . ?
C23 C22 H22 120.0 . . ?
C21 C22 H22 120.0 . . ?
C6 C5 C4 121.7(2) . . ?
C6 C5 H5 119.2 . . ?
C4 C5 H5 119.1 . . ?
C1 C2 C3 119.7(2) . . ?
C1 C2 H2 120.1 . . ?
C3 C2 H2 120.1 . . ?
C22 C23 C24 120.3(2) . . ?
C22 C23 H23 119.9 . . ?
C24 C23 H23 119.9 . . ?
C18 C11 C12 107.6(2) . . ?
C18 C11 S1 126.28(19) . . ?
C12 C11 S1 126.15(18) . . ?
C16 C15 C14 121.8(2) . . ?
C16 C15 H15 119.1 . . ?
C14 C15 H15 119.1 . . ?
C15 C16 C17 117.3(2) . . ?
C15 C16 H16 121.4 . . ?
C17 C16 H16 121.4 . . ?
N1 C17 C16 130.1(2) . . ?
N1 C17 C12 107.8(2) . . ?
C16 C17 C12 122.1(2) . . ?
C13 C14 C15 120.8(3) . . ?
C13 C14 H14 119.6 . . ?
C15 C14 H14 119.6 . . ?
C1 C6 C5 119.2(2) . . ?
C1 C6 H6 120.4 . . ?
C5 C6 H6 120.4 . . ?
C21 C20 C19 120.2(2) . . ?
C21 C20 H20 119.9 . . ?
C19 C20 H20 119.9 . . ?
C22 C21 C20 120.2(2) . . ?
C22 C21 H21 119.9 . . ?
C20 C21 H21 119.9 . . ?

loop_
_geom_bond_atom_site_label_1
_geom_bond_atom_site_label_2
_geom_bond_distance
_geom_bond_site_symmetry_2
_geom_bond_publ_flag
S1 C11 1.748(2) . ?
S1 C10 1.837(2) . ?
Cl1 C1 1.742(2) . ?
N1 C18 1.380(3) . ?
N1 C17 1.380(3) . ?
N1 H1 0.8600 . ?
C13 C14 1.379(4) . ?
C13 C12 1.401(3) . ?
C13 H13 0.9300 . ?
C1 C6 1.375(3) . ?
C1 C2 1.380(3) . ?
C19 C20 1.394(3) . ?
C19 C24 1.396(3) . ?
C19 C18 1.474(3) . ?
N2 C9 1.144(3) . ?
C10 C8 1.494(3) . ?
C10 H10A 0.9700 . ?
C10 H10B 0.9700 . ?
C12 C17 1.406(3) . ?
C12 C11 1.438(3) . ?
C18 C11 1.378(3) . ?
C7 C8 1.341(3) . ?
C7 C4 1.467(3) . ?
C7 H7 0.9300 . ?
C8 C9 1.441(3) . ?
C4 C5 1.398(3) . ?
C4 C3 1.399(3) . ?
C24 C23 1.386(3) . ?
C24 H24 0.9300 . ?
C3 C2 1.383(3) . ?
C3 H3 0.9300 . ?
C22 C23 1.379(4) . ?
C22 C21 1.380(4) . ?
C22 H22 0.9300 . ?
C5 C6 1.383(3) . ?
C5 H5 0.9300 . ?
C2 H2 0.9300 . ?
C23 H23 0.9300 . ?
C15 C16 1.373(4) . ?
C15 C14 1.401(4) . ?
C15 H15 0.9300 . ?
C16 C17 1.396(3) . ?
C16 H16 0.9300 . ?
C14 H14 0.9300 . ?
C6 H6 0.9300 . ?
C20 C21 1.390(3) . ?
C20 H20 0.9300 . ?
C21 H21 0.9300 . ?

loop_
_geom_torsion_atom_site_label_1
_geom_torsion_atom_site_label_2
_geom_torsion_atom_site_label_3
_geom_torsion_atom_site_label_4
_geom_torsion
_geom_torsion_site_symmetry_1
_geom_torsion_site_symmetry_2
_geom_torsion_site_symmetry_3
_geom_torsion_site_symmetry_4
_geom_torsion_publ_flag
C11 S1 C10 C8 62.73(19) . . . . ?
C14 C13 C12 C17 -1.0(3) . . . . ?
C14 C13 C12 C11 179.3(2) . . . . ?
C17 N1 C18 C11 -0.1(3) . . . . ?
C17 N1 C18 C19 178.8(2) . . . . ?
C20 C19 C18 C11 129.9(3) . . . . ?
C24 C19 C18 C11 -48.9(4) . . . . ?
C20 C19 C18 N1 -48.7(3) . . . . ?
C24 C19 C18 N1 132.5(2) . . . . ?
C4 C7 C8 C9 -0.6(4) . . . . ?
C4 C7 C8 C10 177.6(2) . . . . ?
S1 C10 C8 C7 -102.1(2) . . . . ?
S1 C10 C8 C9 76.3(2) . . . . ?
C8 C7 C4 C5 178.2(2) . . . . ?
C8 C7 C4 C3 -1.9(4) . . . . ?
C20 C19 C24 C23 -0.6(4) . . . . ?
C18 C19 C24 C23 178.2(2) . . . . ?
C5 C4 C3 C2 1.3(4) . . . . ?
C7 C4 C3 C2 -178.6(2) . . . . ?
C3 C4 C5 C6 -0.3(4) . . . . ?
C7 C4 C5 C6 179.7(2) . . . . ?
C6 C1 C2 C3 0.0(4) . . . . ?
Cl1 C1 C2 C3 179.73(19) . . . . ?
C4 C3 C2 C1 -1.2(4) . . . . ?
C21 C22 C23 C24 0.9(4) . . . . ?
C19 C24 C23 C22 -0.7(4) . . . . ?
N1 C18 C11 C12 0.8(3) . . . . ?
C19 C18 C11 C12 -178.0(2) . . . . ?
N1 C18 C11 S1 179.66(17) . . . . ?
C19 C18 C11 S1 0.9(4) . . . . ?
C13 C12 C11 C18 178.6(3) . . . . ?
C17 C12 C11 C18 -1.1(3) . . . . ?
C13 C12 C11 S1 -0.3(4) . . . . ?
C17 C12 C11 S1 179.96(17) . . . . ?
C10 S1 C11 C18 -94.1(2) . . . . ?
C10 S1 C11 C12 84.6(2) . . . . ?
C14 C15 C16 C17 1.6(4) . . . . ?
C18 N1 C17 C16 177.8(2) . . . . ?
C18 N1 C17 C12 -0.6(3) . . . . ?
C15 C16 C17 N1 178.8(2) . . . . ?
C15 C16 C17 C12 -3.0(4) . . . . ?
C13 C12 C17 N1 -178.7(2) . . . . ?
C11 C12 C17 N1 1.1(3) . . . . ?
C13 C12 C17 C16 2.7(3) . . . . ?
C11 C12 C17 C16 -177.6(2) . . . . ?
C12 C13 C14 C15 -0.3(4) . . . . ?
C16 C15 C14 C13 0.0(4) . . . . ?
C2 C1 C6 C5 1.1(4) . . . . ?
Cl1 C1 C6 C5 -178.68(19) . . . . ?
C4 C5 C6 C1 -0.9(4) . . . . ?
C24 C19 C20 C21 1.7(4) . . . . ?
C18 C19 C20 C21 -177.1(2) . . . . ?
C23 C22 C21 C20 0.1(4) . . . . ?
C19 C20 C21 C22 -1.4(4) . . . . ?
